data_7249749
loop_
_publ_author_name
'Yu, Xinyi'
'Li, Jianting'
'Wu, Chenyu'
'Yang, Dezhi'
'Li, Liang'
'Lv, Yang'
'Zhou, Zhengzheng'

_publ_section_title
;
 Exploring Solubility of Novel Lamotrigine Drug-Drug Salts: The Role of pH
 and Structural Variability
;
_journal_name_full CrystEngComm
_journal_paper_doi 10.1039/D4CE01111B
_journal_year 2025
_chemical_formula_moiety 'C9 H8 Cl2 N5, C13 H8 F3 N2 O2, 2(C2 H6 O)'
_chemical_formula_sum 'C26 H28 Cl2 F3 N7 O4'
_chemical_formula_weight 630.457
_space_group_crystal_system triclinic
_space_group_IT_number 2
_space_group_name_Hall '-P 1'
_space_group_name_H-M_alt 'P -1'
_symmetry_Int_Tables_number 2
_audit_creation_date 2024-08-28
_audit_creation_method
;
Olex2 1.5
(compiled 2024.01.12 svn.r2f8d729c for OlexSys, GUI svn.r6928)
;
_audit_update_record
;
2024-08-28 deposited with the CCDC.	2025-01-09 downloaded from the CCDC.
;
_cell_angle_alpha 93.057(6)
_cell_angle_beta 96.405(6)
_cell_angle_gamma 99.535(7)
_cell_formula_units_Z 2
_cell_length_a 10.7304(9)
_cell_length_b 11.1991(9)
_cell_length_c 12.3605(8)
_cell_measurement_reflns_used 3441
_cell_measurement_temperature 150.00(10)
_cell_measurement_theta_max 74.0740
_cell_measurement_theta_min 3.9710
_cell_volume 1451.8(2)
_computing_cell_refinement 'CrysAlisPro 1.171.38.43f (Rigaku OD, 2015)'
_computing_data_collection 'CrysAlisPro 1.171.38.43f (Rigaku OD, 2015)'
_computing_data_reduction 'CrysAlisPro 1.171.38.43f (Rigaku OD, 2015)'
_computing_molecular_graphics 'Olex2 1.5 (Dolomanov et al., 2009)'
_computing_publication_material 'Olex2 1.5 (Dolomanov et al., 2009)'
_computing_structure_refinement 'olex2.refine 1.5 (Bourhis et al., 2015)'
_computing_structure_solution 'SHELXT 2018/2 (Sheldrick, 2018)'
_diffrn_ambient_environment N~2~
_diffrn_ambient_temperature 150.00(10)
_diffrn_detector 'CCD plate'
_diffrn_detector_area_resol_mean 5.2684
_diffrn_detector_type AtlasS2
_diffrn_measured_fraction_theta_full 0.9973
_diffrn_measured_fraction_theta_max 0.9547
_diffrn_measurement_details
;
List of Runs (angles in degrees, time in seconds):

  # Type    Start    End  Width  t~exp~   \w     \q     \k     \f   Frames
#--------------------------------------------------------------------------
  1  \w    -63.00  34.00   1.00    1.00    --  -40.73  38.00  30.00   97
  2  \w     21.00  77.00   1.00    1.00    --   40.73 -99.00  30.00   56
  3  \w     25.00  85.00   1.00    1.00    --   40.73-125.00 -60.00   60
  4  \w     51.00 115.00   1.00    1.00    --  108.83 -61.00  60.00   64
  5  \w     88.00 116.00   1.00    1.00    --  108.83-125.00 -30.00   28
  6  \w     39.00  77.00   1.00    1.00    --  108.83-125.00 -30.00   38
  7  \w     29.00  84.00   1.00    1.00    --  108.83 -95.00  30.00   55
  8  \w     45.00 122.00   1.00    1.00    --  108.83-125.00 120.00   77
  9  \w     34.00 134.00   1.00    1.00    --  108.83 -30.00 150.00  100
 10  \w     82.00 113.00   1.00    1.00    --  108.83  30.00  30.00   31
 11  \w    110.00 137.00   1.00    1.00    --  108.83 110.00 113.00   27
 12  \w    105.00 169.00   1.00    1.00    --  108.83 125.00  90.00   64
 13  \w     80.00 178.00   1.00    1.00    --  108.83  61.00-180.00   98
 14  \w     65.00 119.00   1.00    1.00    --  108.83 -77.00-180.00   54
 15  \w     58.00  94.00   1.00    1.00    --  108.83 -95.00-180.00   36
 16  \w     32.00 150.00   1.00    1.00    --  108.83 -15.00   0.00  118
 17  \w    -66.00  32.00   1.00    1.00    --  -40.73  57.00-120.00   98
 18  \w   -111.00 -17.00   1.00    1.00    --  -40.73 -57.00  90.00   94
;
_diffrn_measurement_device 'four-circle diffractometer'
_diffrn_measurement_device_type 'SuperNova, Dual, Cu at zero, AtlasS2'
_diffrn_measurement_method '\w scans'
_diffrn_orient_matrix_type 'CrysAlisPro convention (1999,Acta A55,543-557)'
_diffrn_orient_matrix_UB_11 0.0282273000
_diffrn_orient_matrix_UB_12 -0.1165505000
_diffrn_orient_matrix_UB_13 0.0512634000
_diffrn_orient_matrix_UB_21 -0.0268865000
_diffrn_orient_matrix_UB_22 0.0510576000
_diffrn_orient_matrix_UB_23 0.1116297000
_diffrn_orient_matrix_UB_31 -0.1414061000
_diffrn_orient_matrix_UB_32 -0.0580605000
_diffrn_orient_matrix_UB_33 -0.0269389000
_diffrn_radiation_monochromator mirror
_diffrn_radiation_probe x-ray
_diffrn_radiation_type 'Cu K\a'
_diffrn_radiation_wavelength 1.54184
_diffrn_reflns_av_R_equivalents 0.0419
_diffrn_reflns_av_unetI/netI 0.0528
_diffrn_reflns_Laue_measured_fraction_full 0.9973
_diffrn_reflns_Laue_measured_fraction_max 0.9547
_diffrn_reflns_limit_h_max 12
_diffrn_reflns_limit_h_min -13
_diffrn_reflns_limit_k_max 13
_diffrn_reflns_limit_k_min -13
_diffrn_reflns_limit_l_max 15
_diffrn_reflns_limit_l_min -15
_diffrn_reflns_number 9771
_diffrn_reflns_point_group_measured_fraction_full 0.9973
_diffrn_reflns_point_group_measured_fraction_max 0.9547
_diffrn_reflns_theta_full 67.6840
_diffrn_reflns_theta_max 74.68
_diffrn_reflns_theta_min 3.61
_diffrn_source 'micro-focus sealed X-ray tube'
_diffrn_source_type 'SuperNova (Cu) X-ray Source'
_exptl_absorpt_coefficient_mu 2.584
_exptl_absorpt_correction_T_max 1.00000
_exptl_absorpt_correction_T_min 0.41976
_exptl_absorpt_correction_type multi-scan
_exptl_absorpt_process_details
;
CrysAlisPro 1.171.38.43f (Rigaku Oxford Diffraction, 2015)
Empirical absorption correction using spherical harmonics,
 implemented in SCALE3 ABSPACK scaling algorithm.
;
_exptl_crystal_colour colourless
_exptl_crystal_colour_primary colourless
_exptl_crystal_density_diffrn 1.442
_exptl_crystal_description prism
_exptl_crystal_F_000 655.857
_exptl_crystal_size_max 0.14
_exptl_crystal_size_mid 0.1
_exptl_crystal_size_min 0.08
_refine_diff_density_max 0.4336
_refine_diff_density_min -0.7704
_refine_diff_density_rms 0.1052
_refine_ls_d_res_high 0.7993
_refine_ls_d_res_low 12.2503
_refine_ls_goodness_of_fit_ref 1.0501
_refine_ls_hydrogen_treatment mixed
_refine_ls_matrix_type full
_refine_ls_number_constraints 44
_refine_ls_number_parameters 389
_refine_ls_number_reflns 5684
_refine_ls_number_restraints 0
_refine_ls_restrained_S_all 1.0501
_refine_ls_R_factor_all 0.0837
_refine_ls_R_factor_gt 0.0669
_refine_ls_shift/su_max 0.0008
_refine_ls_shift/su_mean 0.0000
_refine_ls_structure_factor_coef Fsqd
_refine_ls_weighting_details 'w=1/[\s^2^(Fo^2^)+(0.1106P)^2^+0.5556P] where P=(Fo^2^+2Fc^2^)/3'
_refine_ls_weighting_scheme calc
_refine_ls_wR_factor_gt 0.1820
_refine_ls_wR_factor_ref 0.2045
_reflns_Friedel_coverage 0.0
_reflns_limit_h_max 12
_reflns_limit_h_min -13
_reflns_limit_k_max 13
_reflns_limit_k_min -13
_reflns_limit_l_max 15
_reflns_limit_l_min 0
_reflns_number_gt 4304
_reflns_number_total 5684
_reflns_threshold_expression I>=2u(I)
_cod_data_source_file d4ce01111b2.cif
_cod_data_source_block 05
_cod_database_code 7249749
_reflns_odcompleteness_completeness 99.81
_reflns_odcompleteness_iscentric 1
_reflns_odcompleteness_theta 66.97
_olex2_refinement_description
;
1. Fixed Uiso
 At 1.2 times of:
  All C(H) groups, All C(H,H) groups, All N(H) groups, All N(H,H) groups
 At 1.5 times of:
  All C(H,H,H) groups
2.a Secondary CH2 refined with riding coordinates:
 C2S(H2Sa,H2Sb), C3S(H3Sa,H3Sb)
2.b Aromatic/amide H refined with riding coordinates:
 N4(H4a), C16(H16), C17(H17), C18(H18), N2(H2), C2(H2a), C3(H3), C4(H4),
 C7(H7), C9(H9), C10(H10), C11(H11)
2.c X=CH2 refined with riding coordinates:
 N6(H6a,H6b), N7(H7a,H7b)
2.d Idealised Me refined as rotating group:
 C1S(H1Sa,H1Sb,H1Sc), C4S(H4Sa,H4Sb,H4Sc)
;
_olex2_submission_special_instructions 'No special instructions were received'
_oxdiff_exptl_absorpt_empirical_details
;
Empirical correction (ABSPACK) includes:
- Absorption correction using spherical harmonics
- Frame scaling
;
_oxdiff_exptl_absorpt_empirical_full_max 1.749
_oxdiff_exptl_absorpt_empirical_full_min 0.622

loop_
_space_group_symop_id
_space_group_symop_operation_xyz
1 x,y,z
2 -x,-y,-z

loop_
_atom_site_label
_atom_site_type_symbol
_atom_site_fract_x
_atom_site_fract_y
_atom_site_fract_z
_atom_site_U_iso_or_equiv
_atom_site_adp_type
_atom_site_occupancy
_atom_site_refinement_flags_posn
Cl1 Cl 0.91227(9) 0.24005(9) -0.04758(7) 0.0581(3) Uani 1.000000 .
Cl2 Cl 0.92512(8) 0.45690(7) 0.12831(7) 0.0446(2) Uani 1.000000 .
N3 N 0.6240(2) 0.4615(2) 0.2962(2) 0.0365(6) Uani 1.000000 .
N4 N 0.6252(2) 0.5456(2) 0.3788(2) 0.0385(6) Uani 1.000000 .
H4a H 0.5551(2) 0.5751(2) 0.3854(2) 0.0462(7) Uiso 1.000000 R
N5 N 0.8342(2) 0.5369(2) 0.4527(2) 0.0360(6) Uani 1.000000 .
N6 N 0.7240(3) 0.6779(2) 0.5218(2) 0.0443(7) Uani 1.000000 .
H6a H 0.6547(3) 0.7105(2) 0.5206(2) 0.0531(8) Uiso 1.000000 R
H6b H 0.7904(3) 0.7062(2) 0.5701(2) 0.0531(8) Uiso 1.000000 R
N7 N 0.9334(2) 0.3924(2) 0.3794(2) 0.0400(6) Uani 1.000000 .
H7a H 0.9967(2) 0.4128(2) 0.4323(2) 0.0480(7) Uiso 1.000000 R
H7b H 0.9360(2) 0.3343(2) 0.3294(2) 0.0480(7) Uiso 1.000000 R
C14 C 0.8105(3) 0.3284(3) 0.1256(2) 0.0360(6) Uani 1.000000 .
C15 C 0.8025(3) 0.2341(3) 0.0458(3) 0.0419(7) Uani 1.000000 .
C16 C 0.7066(4) 0.1347(3) 0.0384(3) 0.0463(8) Uani 1.000000 .
H16 H 0.7032(4) 0.0699(3) -0.0153(3) 0.0555(10) Uiso 1.000000 R
C17 C 0.6156(4) 0.1295(3) 0.1092(3) 0.0474(8) Uani 1.000000 .
H17 H 0.5476(4) 0.0625(3) 0.1026(3) 0.0569(10) Uiso 1.000000 R
C18 C 0.6233(3) 0.2223(3) 0.1902(3) 0.0409(7) Uani 1.000000 .
H18 H 0.5606(3) 0.2181(3) 0.2390(3) 0.0491(8) Uiso 1.000000 R
C19 C 0.7217(3) 0.3211(3) 0.2001(2) 0.0351(6) Uani 1.000000 .
C20 C 0.7271(3) 0.4158(3) 0.2904(2) 0.0340(6) Uani 1.000000 .
C21 C 0.8347(3) 0.4491(3) 0.3752(2) 0.0337(6) Uani 1.000000 .
C22 C 0.7283(3) 0.5866(3) 0.4513(3) 0.0363(6) Uani 1.000000 .
F1 F 0.7824(3) -0.3059(2) 0.1645(3) 0.0877(9) Uani 1.000000 .
F2 F 0.7583(3) -0.1790(3) 0.0438(2) 0.0909(9) Uani 1.000000 .
F3 F 0.8928(2) -0.1297(2) 0.1868(2) 0.0732(7) Uani 1.000000 .
O1 O 0.5102(2) 0.2498(2) 0.4868(2) 0.0464(6) Uani 1.000000 .
O2 O 0.6065(2) 0.3915(2) 0.6150(2) 0.0438(5) Uani 1.000000 .
N1 N 0.8434(3) 0.0943(2) 0.4882(2) 0.0421(6) Uani 1.000000 .
N2 N 0.6279(2) 0.0767(2) 0.4271(2) 0.0412(6) Uani 1.000000 .
H2 H 0.5570(2) 0.1005(2) 0.4415(2) 0.0494(7) Uiso 1.000000 R
C1 C 0.7250(3) 0.2449(3) 0.5546(3) 0.0363(6) Uani 1.000000 .
C2 C 0.8326(3) 0.2988(3) 0.6227(3) 0.0398(7) Uani 1.000000 .
H2a H 0.8300(3) 0.3686(3) 0.6690(3) 0.0477(8) Uiso 1.000000 R
C3 C 0.9444(3) 0.2519(3) 0.6242(3) 0.0434(7) Uani 1.000000 .
H3 H 1.0185(3) 0.2879(3) 0.6716(3) 0.0521(9) Uiso 1.000000 R
C4 C 0.9448(3) 0.1514(3) 0.5546(3) 0.0467(8) Uani 1.000000 .
H4 H 1.0223(3) 0.1209(3) 0.5540(3) 0.0561(9) Uiso 1.000000 R
C5 C 0.7345(3) 0.1388(3) 0.4891(3) 0.0367(6) Uani 1.000000 .
C6 C 0.6100(3) -0.0174(3) 0.3451(3) 0.0382(7) Uani 1.000000 .
C7 C 0.7073(3) -0.0598(3) 0.2962(3) 0.0416(7) Uani 1.000000 .
H7 H 0.7941(3) -0.0295(3) 0.3222(3) 0.0500(9) Uiso 1.000000 R
C8 C 0.6747(3) -0.1471(3) 0.2089(3) 0.0447(8) Uani 1.000000 .
C9 C 0.5499(4) -0.1959(3) 0.1709(3) 0.0479(8) Uani 1.000000 .
H9 H 0.5300(4) -0.2561(3) 0.1115(3) 0.0575(10) Uiso 1.000000 R
C10 C 0.4541(4) -0.1552(3) 0.2213(3) 0.0467(8) Uani 1.000000 .
H10 H 0.3675(4) -0.1883(3) 0.1971(3) 0.0560(9) Uiso 1.000000 R
C11 C 0.4839(3) -0.0667(3) 0.3068(3) 0.0425(7) Uani 1.000000 .
H11 H 0.4173(3) -0.0390(3) 0.3400(3) 0.0510(9) Uiso 1.000000 R
C12 C 0.6050(3) 0.2983(3) 0.5521(3) 0.0377(7) Uani 1.000000 .
C13 C 0.7769(4) -0.1887(3) 0.1519(3) 0.0575(10) Uani 1.000000 .
O1S O 0.2523(3) -0.5664(3) 0.2303(3) 0.0658(8) Uani 1.000000 .
H1S H 0.297(5) -0.527(5) 0.272(4) 0.072(16) Uiso 1.000000 .
C1S C 0.3767(5) -0.5254(6) 0.0811(4) 0.0812(14) Uani 1.000000 .
H1Sa H 0.3739(16) -0.493(3) 0.0091(15) 0.122(2) Uiso 1.000000 GR
H1Sb H 0.4475(6) -0.478(3) 0.1303(18) 0.122(2) Uiso 1.000000 GR
H1Sc H 0.389(2) -0.6101(7) 0.074(3) 0.122(2) Uiso 1.000000 GR
C2S C 0.2596(5) -0.5195(5) 0.1244(4) 0.0773(13) Uani 1.000000 .
H2Sa H 0.1888(5) -0.5655(5) 0.0726(4) 0.0928(16) Uiso 1.000000 R
H2Sb H 0.2475(5) -0.4337(5) 0.1295(4) 0.0928(16) Uiso 1.000000 R
O2S O 1.0839(3) 0.2496(2) 0.2828(2) 0.0486(6) Uani 1.000000 .
H2S H 1.129(4) 0.298(4) 0.264(3) 0.044(13) Uiso 1.000000 .
C3S C 1.0819(5) 0.1327(4) 0.2301(4) 0.0724(14) Uani 1.000000 .
H3Sa H 1.0138(5) 0.0740(4) 0.2556(4) 0.0869(16) Uiso 1.000000 R
H3Sb H 1.0607(5) 0.1363(4) 0.1504(4) 0.0869(16) Uiso 1.000000 R
C4S C 1.2039(5) 0.0885(4) 0.2509(5) 0.0848(16) Uani 1.000000 .
H4Sa H 1.1971(14) 0.0087(18) 0.212(3) 0.127(2) Uiso 1.000000 GR
H4Sb H 1.2717(9) 0.146(2) 0.225(3) 0.127(2) Uiso 1.000000 GR
H4Sc H 1.224(2) 0.082(4) 0.3294(6) 0.127(2) Uiso 1.000000 GR

loop_
_atom_site_aniso_label
_atom_site_aniso_U_11
_atom_site_aniso_U_22
_atom_site_aniso_U_33
_atom_site_aniso_U_12
_atom_site_aniso_U_13
_atom_site_aniso_U_23
Cl1 0.0642(6) 0.0682(6) 0.0482(5) 0.0266(5) 0.0170(4) -0.0059(4)
Cl2 0.0435(5) 0.0468(4) 0.0442(4) 0.0083(3) 0.0088(3) 0.0018(3)
N3 0.0350(13) 0.0392(13) 0.0365(13) 0.0148(10) -0.0008(10) -0.0013(10)
N4 0.0329(13) 0.0434(13) 0.0415(14) 0.0188(11) 0.0003(10) -0.0055(11)
N5 0.0308(13) 0.0412(13) 0.0376(13) 0.0148(10) 0.0008(10) -0.0019(10)
N6 0.0373(14) 0.0477(14) 0.0488(16) 0.0217(12) -0.0047(11) -0.0113(12)
N7 0.0372(14) 0.0474(14) 0.0380(14) 0.0218(11) -0.0030(10) -0.0044(11)
C14 0.0381(16) 0.0370(14) 0.0352(15) 0.0156(12) 0.0004(12) 0.0030(11)
C15 0.0508(19) 0.0464(17) 0.0327(15) 0.0233(15) 0.0027(13) -0.0005(12)
C16 0.063(2) 0.0417(16) 0.0348(16) 0.0183(16) -0.0019(15) -0.0043(13)
C17 0.054(2) 0.0416(17) 0.0433(18) 0.0046(15) -0.0045(15) 0.0016(14)
C18 0.0370(17) 0.0470(17) 0.0390(17) 0.0097(13) 0.0020(12) 0.0044(13)
C19 0.0348(16) 0.0382(14) 0.0332(15) 0.0148(12) -0.0029(11) 0.0008(11)
C20 0.0321(15) 0.0372(14) 0.0347(15) 0.0111(12) 0.0041(11) 0.0032(11)
C21 0.0317(15) 0.0381(14) 0.0337(15) 0.0131(12) 0.0037(11) 0.0035(11)
C22 0.0337(15) 0.0389(15) 0.0375(16) 0.0132(12) 0.0008(12) -0.0000(12)
F1 0.0913(19) 0.0534(13) 0.125(3) 0.0433(13) 0.0048(17) -0.0120(14)
F2 0.095(2) 0.136(3) 0.0573(16) 0.0672(19) 0.0123(14) -0.0072(15)
F3 0.0588(15) 0.0760(16) 0.0875(18) 0.0256(12) 0.0149(12) -0.0256(13)
O1 0.0386(12) 0.0521(13) 0.0501(14) 0.0226(10) -0.0035(10) -0.0077(10)
O2 0.0385(12) 0.0417(11) 0.0530(14) 0.0166(9) 0.0028(10) -0.0044(10)
N1 0.0369(15) 0.0444(14) 0.0477(16) 0.0185(11) 0.0008(11) 0.0009(11)
N2 0.0314(13) 0.0497(15) 0.0438(15) 0.0163(11) 0.0011(11) -0.0053(11)
C1 0.0341(16) 0.0386(15) 0.0388(16) 0.0135(12) 0.0040(12) 0.0044(12)
C2 0.0366(17) 0.0410(16) 0.0435(17) 0.0119(13) 0.0047(13) 0.0033(13)
C3 0.0316(16) 0.0465(17) 0.0513(19) 0.0091(13) -0.0001(13) -0.0000(14)
C4 0.0363(18) 0.0540(19) 0.054(2) 0.0213(15) 0.0027(14) 0.0063(15)
C5 0.0336(16) 0.0414(15) 0.0383(16) 0.0149(12) 0.0050(12) 0.0040(12)
C6 0.0405(17) 0.0387(15) 0.0372(16) 0.0138(13) 0.0015(12) 0.0035(12)
C7 0.0409(18) 0.0420(16) 0.0448(18) 0.0184(13) 0.0018(13) 0.0001(13)
C8 0.051(2) 0.0379(15) 0.0470(19) 0.0188(14) -0.0000(15) 0.0004(13)
C9 0.058(2) 0.0413(16) 0.0437(19) 0.0144(15) -0.0016(15) -0.0025(13)
C10 0.048(2) 0.0463(17) 0.0429(18) 0.0028(15) -0.0003(14) 0.0060(14)
C11 0.0419(18) 0.0453(17) 0.0418(17) 0.0114(14) 0.0045(13) 0.0068(13)
C12 0.0377(17) 0.0382(15) 0.0396(16) 0.0137(13) 0.0044(13) 0.0041(12)
C13 0.064(3) 0.054(2) 0.058(2) 0.0315(19) -0.0004(18) -0.0139(17)
O1S 0.069(2) 0.0719(19) 0.0491(16) -0.0019(16) -0.0002(14) -0.0008(14)
C1S 0.070(3) 0.107(4) 0.063(3) 0.011(3) 0.001(2) 0.003(3)
C2S 0.083(3) 0.095(4) 0.060(3) 0.035(3) 0.005(2) 0.007(2)
O2S 0.0487(15) 0.0426(13) 0.0573(16) 0.0186(12) 0.0063(12) -0.0054(11)
C3S 0.071(3) 0.054(2) 0.089(3) 0.025(2) -0.012(2) -0.023(2)
C4S 0.099(4) 0.068(3) 0.095(4) 0.052(3) -0.004(3) -0.019(2)

loop_
_atom_type_symbol
_atom_type_scat_dispersion_real
_atom_type_scat_dispersion_imag
_atom_type_scat_Cromer_Mann_a1
_atom_type_scat_Cromer_Mann_a2
_atom_type_scat_Cromer_Mann_a3
_atom_type_scat_Cromer_Mann_a4
_atom_type_scat_Cromer_Mann_b1
_atom_type_scat_Cromer_Mann_b2
_atom_type_scat_Cromer_Mann_b3
_atom_type_scat_Cromer_Mann_b4
_atom_type_scat_Cromer_Mann_c
_atom_type_scat_source
_atom_type_scat_dispersion_source
C 0.01788 0.00908 2.31000 1.02000 1.58860 0.86500 20.84390 10.20750 0.56870 51.65120 0.21560 'International Tables Volume C Table 6.1.1.4 (pp. 500-502)' 'Brennan, Cowan, Rev. Sci. Instrum., 1992, 63, 850'
Cl 0.36457 0.70364 11.46040 7.19640 6.25560 1.64550 0.01040 1.16620 18.51940 47.77840 -9.55740 'International Tables Volume C Table 6.1.1.4 (pp. 500-502)' 'Brennan, Cowan, Rev. Sci. Instrum., 1992, 63, 850'
F 0.07327 0.05351 3.53920 2.64120 1.51700 1.02430 10.28250 4.29440 0.26150 26.14760 0.27760 'International Tables Volume C Table 6.1.1.4 (pp. 500-502)' 'Brennan, Cowan, Rev. Sci. Instrum., 1992, 63, 850'
H 0.00000 0.00000 0.49300 0.32291 0.14019 0.04081 10.51090 26.12570 3.14236 57.79970 0.00304 'International Tables Volume C Table 6.1.1.4 (pp. 500-502)' 'Brennan, Cowan, Rev. Sci. Instrum., 1992, 63, 850'
N 0.03110 0.01806 12.21260 3.13220 2.01250 1.16630 0.00570 9.89330 28.99750 0.58260 -11.52900 'International Tables Volume C Table 6.1.1.4 (pp. 500-502)' 'Brennan, Cowan, Rev. Sci. Instrum., 1992, 63, 850'
O 0.04960 0.03234 3.04850 2.28680 1.54630 0.86700 13.27710 5.70110 0.32390 32.90890 0.25080 'International Tables Volume C Table 6.1.1.4 (pp. 500-502)' 'Brennan, Cowan, Rev. Sci. Instrum., 1992, 63, 850'

loop_
_geom_angle_atom_site_label_1
_geom_angle_atom_site_label_2
_geom_angle_atom_site_label_3
_geom_angle
_geom_angle_site_symmetry_1
_geom_angle_site_symmetry_3
_geom_angle_publ_flag
C20 N3 N4 117.4(2) . . ?
H4a N4 N3 118.45(15) . . ?
C22 N4 N3 123.1(2) . . ?
C22 N4 H4a 118.45(17) . . ?
C22 N5 C21 117.0(2) . . ?
H6b N6 H6a 120.0 . . ?
C22 N6 H6a 120.0 . . ?
C22 N6 H6b 120.0 . . ?
H7b N7 H7a 120.0 . . ?
C21 N7 H7a 120.0 . . ?
C21 N7 H7b 120.0 . . ?
C15 C14 Cl2 120.2(3) . . ?
C19 C14 Cl2 120.1(2) . . ?
C19 C14 C15 119.6(3) . . ?
C14 C15 Cl1 120.7(3) . . ?
C16 C15 Cl1 118.5(3) . . ?
C16 C15 C14 120.8(3) . . ?
H16 C16 C15 120.2(2) . . ?
C17 C16 C15 119.7(3) . . ?
C17 C16 H16 120.15(19) . . ?
H17 C17 C16 119.94(19) . . ?
C18 C17 C16 120.1(3) . . ?
C18 C17 H17 119.9(2) . . ?
H18 C18 C17 119.8(2) . . ?
C19 C18 C17 120.5(3) . . ?
C19 C18 H18 119.77(19) . . ?
C18 C19 C14 119.2(3) . . ?
C20 C19 C14 122.8(3) . . ?
C20 C19 C18 118.0(3) . . ?
C19 C20 N3 116.1(3) . . ?
C21 C20 N3 120.2(3) . . ?
C21 C20 C19 123.5(3) . . ?
N7 C21 N5 118.3(3) . . ?
C20 C21 N5 120.2(3) . . ?
C20 C21 N7 121.5(3) . . ?
N5 C22 N4 121.5(3) . . ?
N6 C22 N4 118.4(3) . . ?
N6 C22 N5 120.1(3) . . ?
C5 N1 C4 117.5(3) . . ?
C5 N2 H2 113.89(17) . . ?
C6 N2 H2 113.89(17) . . ?
C6 N2 C5 132.2(3) . . ?
C5 C1 C2 116.9(3) . . ?
C12 C1 C2 120.0(3) . . ?
C12 C1 C5 123.1(3) . . ?
H2a C2 C1 119.72(18) . . ?
C3 C2 C1 120.6(3) . . ?
C3 C2 H2a 119.72(19) . . ?
H3 C3 C2 121.02(19) . . ?
C4 C3 C2 118.0(3) . . ?
C4 C3 H3 121.02(19) . . ?
C3 C4 N1 124.2(3) . . ?
H4 C4 N1 117.90(19) . . ?
H4 C4 C3 117.90(19) . . ?
N2 C5 N1 118.1(3) . . ?
C1 C5 N1 122.9(3) . . ?
C1 C5 N2 119.0(3) . . ?
C7 C6 N2 125.2(3) . . ?
C11 C6 N2 115.8(3) . . ?
C11 C6 C7 118.9(3) . . ?
H7 C7 C6 120.62(19) . . ?
C8 C7 C6 118.8(3) . . ?
C8 C7 H7 120.6(2) . . ?
C9 C8 C7 122.3(3) . . ?
C13 C8 C7 119.6(3) . . ?
C13 C8 C9 118.1(3) . . ?
H9 C9 C8 120.8(2) . . ?
C10 C9 C8 118.5(3) . . ?
C10 C9 H9 120.8(2) . . ?
H10 C10 C9 119.8(2) . . ?
C11 C10 C9 120.3(3) . . ?
C11 C10 H10 119.8(2) . . ?
C10 C11 C6 121.2(3) . . ?
H11 C11 C6 119.4(2) . . ?
H11 C11 C10 119.4(2) . . ?
O2 C12 O1 123.6(3) . . ?
C1 C12 O1 118.6(3) . . ?
C1 C12 O2 117.8(3) . . ?
F2 C13 F1 105.8(3) . . ?
F3 C13 F1 105.1(3) . . ?
F3 C13 F2 106.8(4) . . ?
C8 C13 F1 112.1(4) . . ?
C8 C13 F2 112.2(3) . . ?
C8 C13 F3 114.2(3) . . ?
C2S O1S H1S 110(4) . . ?
H1Sb C1S H1Sa 109.5 . . ?
H1Sc C1S H1Sa 109.5 . . ?
H1Sc C1S H1Sb 109.5 . . ?
C2S C1S H1Sa 109.5 . . ?
C2S C1S H1Sb 109.5 . . ?
C2S C1S H1Sc 109.5 . . ?
C1S C2S O1S 114.5(4) . . ?
H2Sa C2S O1S 108.6(3) . . ?
H2Sa C2S C1S 108.6(3) . . ?
H2Sb C2S O1S 108.6(3) . . ?
H2Sb C2S C1S 108.6(3) . . ?
H2Sb C2S H2Sa 107.6 . . ?
C3S O2S H2S 114(3) . . ?
H3Sa C3S O2S 108.9(3) . . ?
H3Sb C3S O2S 108.9(2) . . ?
H3Sb C3S H3Sa 107.7 . . ?
C4S C3S O2S 113.2(4) . . ?
C4S C3S H3Sa 108.9(3) . . ?
C4S C3S H3Sb 108.9(3) . . ?
H4Sa C4S C3S 109.5 . . ?
H4Sb C4S C3S 109.5 . . ?
H4Sb C4S H4Sa 109.5 . . ?
H4Sc C4S C3S 109.5 . . ?
H4Sc C4S H4Sa 109.5 . . ?
H4Sc C4S H4Sb 109.5 . . ?

loop_
_geom_bond_atom_site_label_1
_geom_bond_atom_site_label_2
_geom_bond_distance
_geom_bond_site_symmetry_2
_geom_bond_publ_flag
Cl1 C15 1.735(4) . ?
Cl2 C14 1.728(3) . ?
N3 N4 1.349(3) . ?
N3 C20 1.301(4) . ?
N4 H4a 0.8800 . ?
N4 C22 1.344(4) . ?
N5 C21 1.337(4) . ?
N5 C22 1.344(4) . ?
N6 H6a 0.8800 . ?
N6 H6b 0.8800 . ?
N6 C22 1.318(4) . ?
N7 H7a 0.8800 . ?
N7 H7b 0.8800 . ?
N7 C21 1.320(4) . ?
C14 C15 1.391(4) . ?
C14 C19 1.393(4) . ?
C15 C16 1.377(5) . ?
C16 H16 0.9500 . ?
C16 C17 1.378(5) . ?
C17 H17 0.9500 . ?
C17 C18 1.390(5) . ?
C18 H18 0.9500 . ?
C18 C19 1.388(5) . ?
C19 C20 1.487(4) . ?
C20 C21 1.454(4) . ?
F1 C13 1.340(4) . ?
F2 C13 1.343(5) . ?
F3 C13 1.322(5) . ?
O1 C12 1.253(4) . ?
O2 C12 1.264(4) . ?
N1 C4 1.335(4) . ?
N1 C5 1.345(4) . ?
N2 H2 0.8800 . ?
N2 C5 1.365(4) . ?
N2 C6 1.397(4) . ?
C1 C2 1.380(4) . ?
C1 C5 1.427(4) . ?
C1 C12 1.504(4) . ?
C2 H2a 0.9500 . ?
C2 C3 1.386(4) . ?
C3 H3 0.9500 . ?
C3 C4 1.380(5) . ?
C4 H4 0.9500 . ?
C6 C7 1.398(4) . ?
C6 C11 1.393(5) . ?
C7 H7 0.9500 . ?
C7 C8 1.391(5) . ?
C8 C9 1.380(5) . ?
C8 C13 1.490(5) . ?
C9 H9 0.9500 . ?
C9 C10 1.386(5) . ?
C10 H10 0.9500 . ?
C10 C11 1.381(5) . ?
C11 H11 0.9500 . ?
O1S H1S 0.73(5) . ?
O1S C2S 1.442(6) . ?
C1S H1Sa 0.9800 . ?
C1S H1Sb 0.9800 . ?
C1S H1Sc 0.9800 . ?
C1S C2S 1.430(7) . ?
C2S H2Sa 0.9900 . ?
C2S H2Sb 0.9900 . ?
O2S H2S 0.72(4) . ?
O2S C3S 1.426(4) . ?
C3S H3Sa 0.9900 . ?
C3S H3Sb 0.9900 . ?
C3S C4S 1.477(6) . ?
C4S H4Sa 0.9800 . ?
C4S H4Sb 0.9800 . ?
C4S H4Sc 0.9800 . ?

loop_
_geom_torsion_atom_site_label_1
_geom_torsion_atom_site_label_2
_geom_torsion_atom_site_label_3
_geom_torsion_atom_site_label_4
_geom_torsion
_geom_torsion_site_symmetry_1
_geom_torsion_site_symmetry_2
_geom_torsion_site_symmetry_3
_geom_torsion_site_symmetry_4
_geom_torsion_publ_flag
Cl1 C15 C14 Cl2 3.5(3) . . . . ?
Cl1 C15 C14 C19 -179.6(2) . . . . ?
Cl1 C15 C16 C17 -177.8(3) . . . . ?
Cl2 C14 C15 C16 -175.8(2) . . . . ?
Cl2 C14 C19 C18 174.0(2) . . . . ?
Cl2 C14 C19 C20 -5.6(3) . . . . ?
N3 N4 C22 N5 -6.8(3) . . . . ?
N3 N4 C22 N6 172.9(3) . . . . ?
N3 C20 C19 C14 126.2(3) . . . . ?
N3 C20 C19 C18 -53.3(3) . . . . ?
N3 C20 C21 N5 -7.7(3) . . . . ?
N3 C20 C21 N7 170.8(3) . . . . ?
N4 C22 N5 C21 3.3(4) . . . . ?
N5 C21 C20 C19 178.6(3) . . . . ?
N7 C21 C20 C19 -2.9(4) . . . . ?
C14 C15 C16 C17 1.5(4) . . . . ?
C14 C19 C18 C17 2.2(3) . . . . ?
C14 C19 C20 C21 -59.8(3) . . . . ?
C15 C16 C17 C18 -2.3(4) . . . . ?
C16 C17 C18 C19 0.4(4) . . . . ?
C17 C18 C19 C20 -178.2(3) . . . . ?
C18 C19 C20 C21 120.7(3) . . . . ?
F1 C13 C8 C7 114.7(3) . . . . ?
F1 C13 C8 C9 -66.4(4) . . . . ?
F2 C13 C8 C7 -126.5(3) . . . . ?
F2 C13 C8 C9 52.4(4) . . . . ?
F3 C13 C8 C7 -4.7(4) . . . . ?
F3 C13 C8 C9 174.1(3) . . . . ?
O1 C12 C1 C2 177.7(3) . . . . ?
O1 C12 C1 C5 -2.4(4) . . . . ?
O2 C12 C1 C2 -1.1(4) . . . . ?
O2 C12 C1 C5 178.8(3) . . . . ?
N1 C4 C3 C2 -2.0(4) . . . . ?
N1 C5 N2 C6 -12.6(4) . . . . ?
N1 C5 C1 C2 -2.9(4) . . . . ?
N1 C5 C1 C12 177.1(3) . . . . ?
N2 C5 C1 C2 174.7(3) . . . . ?
N2 C5 C1 C12 -5.2(4) . . . . ?
N2 C6 C7 C8 -174.4(3) . . . . ?
N2 C6 C11 C10 176.1(3) . . . . ?
C1 C2 C3 C4 0.9(4) . . . . ?
C6 C7 C8 C9 -2.0(4) . . . . ?
C6 C7 C8 C13 176.8(3) . . . . ?
C6 C11 C10 C9 -0.8(4) . . . . ?
C7 C8 C9 C10 0.7(4) . . . . ?
C8 C9 C10 C11 0.7(4) . . . . ?
